data_7102108
loop_
_publ_author_name
'Chesman, Anthony S. R.'
'Turner, David R.'
'Price, David J.'
'Moubaraki, Boujemaa'
'Murray, Keith S.'
'Deacon, Glen B.'
'Batten, Stuart R.'

_publ_section_title
;
 Solvothermal vs. bench-top reactions: Control over the formation of
 discrete complexes and coordination polymers
;
_journal_coden_ASTM CHCOFS
_journal_issue 34
_journal_name_full
;
 Chemical Communications (Cambridge, United Kingdom)
;
_journal_page_first 3541
_journal_page_last 3543
_journal_paper_doi 10.1039/b707709b
_journal_year 2007
_chemical_formula_moiety 'C8 H8 Cu1 N6 O4'
_chemical_formula_sum 'C8 H8 Cu N6 O4'
_chemical_formula_weight 315.74
_chemical_name_common 'AC693 2'
_space_group_IT_number 14
_symmetry_cell_setting monoclinic
_symmetry_space_group_name_Hall '-P 2ybc'
_symmetry_space_group_name_H-M 'P 1 21/c 1'
_atom_sites_solution_hydrogens geom
_atom_sites_solution_primary direct
_atom_sites_solution_secondary difmap
_audit_creation_method SHELXL-97
_cell_angle_alpha 90.00
_cell_angle_beta 104.975(4)
_cell_angle_gamma 90.00
_cell_formula_units_Z 2
_cell_length_a 11.6289(8)
_cell_length_b 6.7788(8)
_cell_length_c 7.3868(13)
_cell_measurement_temperature 123(1)
_cell_volume 562.53(13)
_computing_cell_refinement 'DENZO-SMN (Otwinowski & Minor, 1997)'
_computing_data_collection 'Collect (Hooft, 1999)'
_computing_data_reduction 'DENZO-SMN (Otwinowski & Minor, 1997)'
_computing_molecular_graphics 'X-Seed (Barbour, 1999)'
_computing_publication_material 'CIFTAB (Sheldrick, 1997)'
_computing_structure_refinement 'SHELXL-97 (Sheldrick, 1997)'
_computing_structure_solution 'SHELXS-97 (Sheldrick, 1990)'
_diffrn_ambient_temperature 93(1)
_diffrn_measured_fraction_theta_full 0.994
_diffrn_measured_fraction_theta_max 0.994
_diffrn_measurement_device_type 'Nonius KappaCCD'
_diffrn_measurement_method 'phi and omega scans'
_diffrn_radiation_monochromator graphite
_diffrn_radiation_source 'fine-focus sealed tube'
_diffrn_radiation_type MoK\a
_diffrn_radiation_wavelength 0.71073
_diffrn_reflns_av_R_equivalents 0.0602
_diffrn_reflns_av_sigmaI/netI 0.0938
_diffrn_reflns_limit_h_max 11
_diffrn_reflns_limit_h_min -15
_diffrn_reflns_limit_k_max 8
_diffrn_reflns_limit_k_min -8
_diffrn_reflns_limit_l_max 9
_diffrn_reflns_limit_l_min -8
_diffrn_reflns_number 3310
_diffrn_reflns_theta_full 27.50
_diffrn_reflns_theta_max 27.50
_diffrn_reflns_theta_min 1.81
_diffrn_standards_number 0
_exptl_absorpt_coefficient_mu 1.964
_exptl_absorpt_correction_T_max 0.9082
_exptl_absorpt_correction_T_min 0.8278
_exptl_absorpt_correction_type empirical
_exptl_absorpt_process_details SORTAV
_exptl_crystal_colour brown
_exptl_crystal_density_diffrn 1.864
_exptl_crystal_density_method 'not measured'
_exptl_crystal_description plate
_exptl_crystal_F_000 318
_exptl_crystal_size_max 0.10
_exptl_crystal_size_mid 0.10
_exptl_crystal_size_min 0.05
_refine_diff_density_max 0.806
_refine_diff_density_min -0.596
_refine_diff_density_rms 0.132
_refine_ls_extinction_method none
_refine_ls_goodness_of_fit_ref 1.049
_refine_ls_hydrogen_treatment mixed
_refine_ls_matrix_type full
_refine_ls_number_parameters 93
_refine_ls_number_reflns 1281
_refine_ls_number_restraints 0
_refine_ls_restrained_S_all 1.049
_refine_ls_R_factor_all 0.1084
_refine_ls_R_factor_gt 0.0467
_refine_ls_shift/su_max 0.045
_refine_ls_shift/su_mean 0.001
_refine_ls_structure_factor_coef Fsqd
_refine_ls_weighting_details 'calc w=1/[\s^2^(Fo^2^)+(0.2000P)^2^+0.0000P] where P=(Fo^2^+2Fc^2^)/3'
_refine_ls_weighting_scheme calc
_refine_ls_wR_factor_gt 0.0750
_refine_ls_wR_factor_ref 0.0917
_reflns_number_gt 796
_reflns_number_total 1281
_reflns_threshold_expression >2sigma(I)
_cod_data_source_file b707709b.txt
_cod_data_source_block C:\AC693_2\AC693.CIF
_cod_depositor_comments
;
The following automatic conversions were performed:
'_exptl_absorpt_correction_type' value 'Empirical' changed to 'empirical'
according to '/home/saulius/struct/CIF-dictionaries/cif_core.dic'
dictionary named 'cif_core.dic' version 2.4.1 from 2010-06-29.

Automatic conversion script
Id: cif_fix_enum 1527 2010-12-29 10:47:43Z saulius 
;
_cod_original_sg_symbol_H-M P21/c
_cod_original_formula_sum 'C8 H8 Cu1 N6 O4'
_cod_database_code 7102108

loop_
_symmetry_equiv_pos_as_xyz
'x, y, z'
'-x, y+1/2, -z+1/2'
'-x, -y, -z'
'x, -y-1/2, z-1/2'

loop_
_atom_site_label
_atom_site_type_symbol
_atom_site_fract_x
_atom_site_fract_y
_atom_site_fract_z
_atom_site_U_iso_or_equiv
_atom_site_adp_type
_atom_site_occupancy
_atom_site_symmetry_multiplicity
_atom_site_calc_flag
_atom_site_refinement_flags
Cu1 Cu 0.5000 0.5000 0.5000 0.0191(2) Uani 1 2 d S
O1 O 0.5093(2) 0.6563(4) 0.8757(4) 0.0225(7) Uani 1 1 d .
N1 N 0.4453(3) 0.5840(5) 0.7255(4) 0.0193(8) Uani 1 1 d .
C1 C 0.3302(3) 0.5402(5) 0.7043(5) 0.0169(9) Uani 1 1 d .
O2 O 0.1520(2) 0.4550(4) 0.4916(4) 0.0227(7) Uani 1 1 d .
N2 N 0.2198(3) 0.5646(5) 0.9627(5) 0.0282(9) Uani 1 1 d .
C2 C 0.2704(4) 0.5586(6) 0.8498(6) 0.0203(10) Uani 1 1 d .
N3 N 0.3292(3) 0.4651(5) 0.3940(5) 0.0186(8) Uani 1 1 d .
C3 C 0.2685(3) 0.4813(6) 0.5142(5) 0.0164(8) Uani 1 1 d .
C4 C 0.0813(4) 0.4086(7) 0.3047(6) 0.0283(11) Uani 1 1 d .
H4A H 0.0898 0.5142 0.2185 0.043 Uiso 1 1 calc R
H4B H -0.0026 0.3966 0.3056 0.043 Uiso 1 1 calc R
H4C H 0.1086 0.2837 0.2636 0.043 Uiso 1 1 calc R
H1 H 0.301(3) 0.442(5) 0.295(5) 0.000(11) Uiso 1 1 d .

loop_
_atom_site_aniso_label
_atom_site_aniso_U_11
_atom_site_aniso_U_22
_atom_site_aniso_U_33
_atom_site_aniso_U_23
_atom_site_aniso_U_13
_atom_site_aniso_U_12
Cu1 0.0171(4) 0.0245(4) 0.0166(4) -0.0009(4) 0.0063(3) -0.0004(4)
O1 0.0245(17) 0.0200(16) 0.0204(15) -0.0035(13) 0.0013(13) -0.0010(13)
N1 0.025(2) 0.0143(17) 0.0179(18) 0.0032(15) 0.0051(16) 0.0014(15)
C1 0.018(2) 0.019(3) 0.0152(19) 0.0007(17) 0.0063(16) -0.0002(17)
O2 0.0146(15) 0.034(2) 0.0199(14) -0.0044(13) 0.0062(12) -0.0035(12)
N2 0.027(2) 0.036(2) 0.0230(19) -0.0026(17) 0.0080(17) -0.0036(17)
C2 0.021(2) 0.019(2) 0.020(2) 0.0006(18) 0.0040(19) -0.0027(17)
N3 0.0171(17) 0.026(2) 0.0125(18) -0.0042(18) 0.0042(14) -0.0034(16)
C3 0.017(2) 0.012(2) 0.0220(19) 0.0029(19) 0.0070(16) 0.003(2)
C4 0.017(2) 0.040(3) 0.025(2) -0.010(2) 0.0016(19) -0.003(2)

loop_
_atom_type_symbol
_atom_type_description
_atom_type_scat_dispersion_real
_atom_type_scat_dispersion_imag
_atom_type_scat_source
C C 0.0033 0.0016 'International Tables Vol C Tables 4.2.6.8 and 6.1.1.4'
N N 0.0061 0.0033 'International Tables Vol C Tables 4.2.6.8 and 6.1.1.4'
O O 0.0106 0.0060 'International Tables Vol C Tables 4.2.6.8 and 6.1.1.4'
Cu Cu 0.3201 1.2651 'International Tables Vol C Tables 4.2.6.8 and 6.1.1.4'
H H 0.0000 0.0000 'International Tables Vol C Tables 4.2.6.8 and 6.1.1.4'

loop_
_geom_angle_atom_site_label_1
_geom_angle_atom_site_label_2
_geom_angle_atom_site_label_3
_geom_angle
_geom_angle_site_symmetry_1
_geom_angle_site_symmetry_3
N3 Cu1 N3 180.0 3_666 .
N3 Cu1 N1 81.93(14) 3_666 3_666
N3 Cu1 N1 98.07(14) . 3_666
N3 Cu1 N1 98.07(14) 3_666 .
N3 Cu1 N1 81.93(14) . .
N1 Cu1 N1 180.000(1) 3_666 .
N3 Cu1 O1 95.80(12) 3_666 2_646
N3 Cu1 O1 84.20(12) . 2_646
N1 Cu1 O1 95.31(11) 3_666 2_646
N1 Cu1 O1 84.69(11) . 2_646
N3 Cu1 O1 94.94(10) 3_666 1_554
N3 Cu1 O1 85.06(10) . 1_554
N1 Cu1 O1 33.91(9) 3_666 1_554
N1 Cu1 O1 146.09(9) . 1_554
O1 Cu1 O1 124.98(7) 2_646 1_554
O1 N1 C1 122.1(3) . .
O1 N1 Cu1 126.5(3) . .
C1 N1 Cu1 111.1(3) . .
N1 C1 C2 124.0(4) . .
N1 C1 C3 113.6(3) . .
C2 C1 C3 122.3(3) . .
C3 O2 C4 117.2(3) . .
N2 C2 C1 176.6(4) . .
C3 N3 Cu1 113.5(3) . .
C3 N3 H1 122(3) . .
Cu1 N3 H1 124(3) . .
N3 C3 O2 129.0(4) . .
N3 C3 C1 118.2(3) . .
O2 C3 C1 112.8(3) . .
O2 C4 H4A 109.5 . .
O2 C4 H4B 109.5 . .
H4A C4 H4B 109.5 . .
O2 C4 H4C 109.5 . .
H4A C4 H4C 109.5 . .
H4B C4 H4C 109.5 . .

loop_
_geom_bond_atom_site_label_1
_geom_bond_atom_site_label_2
_geom_bond_distance
_geom_bond_site_symmetry_2
Cu1 N3 1.952(3) 3_666
Cu1 N3 1.952(3) .
Cu1 N1 2.013(3) 3_666
Cu1 N1 2.013(3) .
Cu1 O1 2.517(3) 2_646
Cu1 O1 4.760(3) 1_554
O1 N1 1.265(4) .
N1 C1 1.339(5) .
C1 C2 1.428(5) .
C1 C3 1.458(5) .
O2 C3 1.334(4) .
O2 C4 1.447(5) .
N2 C2 1.140(5) .
N3 C3 1.273(5) .
N3 H1 0.74(3) .
C4 H4A 0.9800 .
C4 H4B 0.9800 .
C4 H4C 0.9800 .

loop_
_geom_hbond_atom_site_label_D
_geom_hbond_atom_site_label_H
_geom_hbond_atom_site_label_A
_geom_hbond_distance_DH
_geom_hbond_distance_HA
_geom_hbond_distance_DA
_geom_hbond_angle_DHA
_geom_hbond_site_symmetry_A
N3 H1 N2 0.74(3) 2.53(4) 3.182(5) 148(4) 1_554
